data_7703889
loop_
_publ_author_name
'Gyton, Matthew R.'
'Leverett, Anthony R.'
'Cole, Marcus L.'
'McKay, Alasdair I.'

_publ_section_title
;
 Bulky bis(aryl)triazenides: just aspiring amidinates? A structural and
 spectroscopic study.
;
_journal_issue 17
_journal_name_full 'Dalton transactions (Cambridge, England : 2003)'
_journal_page_first 5653
_journal_page_last 5661
_journal_paper_doi 10.1039/d0dt00285b
_journal_volume 49
_journal_year 2020
_chemical_formula_moiety 'C32 H54 K N3 O4'
_chemical_formula_sum 'C32 H54 K N3 O4'
_chemical_formula_weight 583.88
_chemical_name_common '[K(DME)2(N3Dipp2)]'
_chemical_properties_physical Air-sensitive,Moisture-sensitive,Oxygen-sensitive
_space_group_crystal_system monoclinic
_space_group_IT_number 14
_space_group_name_Hall '-P 2yn'
_space_group_name_H-M_alt 'P 1 21/n 1'
_atom_sites_solution_hydrogens geom
_atom_sites_solution_primary dual
_audit_creation_date 2019-04-27
_audit_creation_method
;
Olex2 1.2
(compiled 2018.05.29 svn.r3508 for OlexSys, GUI svn.r5506)
;
_audit_update_record
;
2019-12-14 deposited with the CCDC.	2020-03-31 downloaded from the CCDC.
;
_cell_angle_alpha 90
_cell_angle_beta 108.5830(10)
_cell_angle_gamma 90
_cell_formula_units_Z 4
_cell_length_a 14.2751(5)
_cell_length_b 15.4085(5)
_cell_length_c 16.3889(6)
_cell_measurement_reflns_used 9248
_cell_measurement_temperature 150
_cell_measurement_theta_max 24.808
_cell_measurement_theta_min 2.289
_cell_volume 3416.9(2)
_computing_cell_refinement 'SAINT v8.34A (Bruker, 2013)'
_computing_data_reduction 'SAINT v8.34A (Bruker, 2013)'
_computing_molecular_graphics 'Olex2 (Dolomanov et al., 2009)'
_computing_publication_material 'Olex2 (Dolomanov et al., 2009)'
_computing_structure_refinement 'ShelXL (Sheldrick, 2015)'
_computing_structure_solution 'ShelXT (Sheldrick, 2015)'
_diffrn_ambient_temperature 150.15
_diffrn_measured_fraction_theta_full 0.999
_diffrn_measured_fraction_theta_max 0.998
_diffrn_measurement_device_type 'Bruker APEX-II CCD'
_diffrn_measurement_method '\f and \w scans'
_diffrn_radiation_type MoK\a
_diffrn_radiation_wavelength 0.71073
_diffrn_reflns_av_R_equivalents 0.0535
_diffrn_reflns_av_unetI/netI 0.0399
_diffrn_reflns_Laue_measured_fraction_full 0.999
_diffrn_reflns_Laue_measured_fraction_max 0.998
_diffrn_reflns_limit_h_max 17
_diffrn_reflns_limit_h_min -15
_diffrn_reflns_limit_k_max 19
_diffrn_reflns_limit_k_min -17
_diffrn_reflns_limit_l_max 20
_diffrn_reflns_limit_l_min -20
_diffrn_reflns_number 41517
_diffrn_reflns_point_group_measured_fraction_full 0.999
_diffrn_reflns_point_group_measured_fraction_max 0.998
_diffrn_reflns_theta_full 25.242
_diffrn_reflns_theta_max 26.021
_diffrn_reflns_theta_min 2.644
_diffrn_standards_number 0
_exptl_absorpt_coefficient_mu 0.192
_exptl_absorpt_correction_T_max 0.7453
_exptl_absorpt_correction_T_min 0.6944
_exptl_absorpt_correction_type multi-scan
_exptl_absorpt_process_details
'SADABS-2014/2 (Bruker,2014/2) was used for absorption correction. wR2(int) was 0.0742 before and 0.0521 after correction. The Ratio of minimum to maximum transmission is 0.9317. The \l/2 correction factor is 0.00150.'
_exptl_crystal_colour 'light yellow'
_exptl_crystal_colour_modifier light
_exptl_crystal_colour_primary yellow
_exptl_crystal_density_diffrn 1.135
_exptl_crystal_description block
_exptl_crystal_F_000 1272
_exptl_crystal_size_max 0.4
_exptl_crystal_size_mid 0.4
_exptl_crystal_size_min 0.4
_refine_diff_density_max 0.438
_refine_diff_density_min -0.313
_refine_diff_density_rms 0.044
_refine_ls_extinction_method none
_refine_ls_goodness_of_fit_ref 1.033
_refine_ls_hydrogen_treatment constr
_refine_ls_matrix_type full
_refine_ls_number_parameters 373
_refine_ls_number_reflns 6705
_refine_ls_number_restraints 0
_refine_ls_restrained_S_all 1.033
_refine_ls_R_factor_all 0.0625
_refine_ls_R_factor_gt 0.0422
_refine_ls_shift/su_max 0.001
_refine_ls_shift/su_mean 0.000
_refine_ls_structure_factor_coef Fsqd
_refine_ls_weighting_details 'w=1/[\s^2^(Fo^2^)+(0.0416P)^2^+1.6294P] where P=(Fo^2^+2Fc^2^)/3'
_refine_ls_weighting_scheme calc
_refine_ls_wR_factor_gt 0.0982
_refine_ls_wR_factor_ref 0.1088
_reflns_Friedel_coverage 0.000
_reflns_number_gt 5083
_reflns_number_total 6705
_reflns_threshold_expression 'I > 2\s(I)'
_cod_data_source_file d0dt00285b2.cif
_cod_data_source_block 7(DME)2
_cod_depositor_comments 'Adding full bibliography for 7703878--7703902.cif.'
_cod_database_code 7703889
_shelx_shelxl_version_number 2018/3
_shelx_space_group_comment
;
The symmetry employed for this shelxl refinement is uniquely defined
by the following loop, which should always be used as a source of
symmetry information in preference to the above space-group names.
They are only intended as comments.
;
_shelx_estimated_absorpt_t_max 0.927
_shelx_estimated_absorpt_t_min 0.927
_olex2_refinement_description
;
1. Fixed Uiso
 At 1.2 times of:
  All C(H) groups, All C(H,H) groups
 At 1.5 times of:
  All C(H,H,H) groups
2.a Ternary CH refined with riding coordinates:
 C13(H13), C10(H10), C25(H25), C22(H22)
2.b Secondary CH2 refined with riding coordinates:
 C34(H34A,H34B), C30(H30A,H30B), C33(H33A,H33B), C29(H29A,H29B)
2.c Aromatic/amide H refined with riding coordinates:
 C8(H8), C7(H7), C6(H6), C20(H20), C18(H18), C19(H19)
2.d Idealised Me refined as rotating group:
 C15(H15A,H15B,H15C), C11(H11A,H11B,H11C), C14(H14A,H14B,H14C), C12(H12A,H12B,
 H12C), C31(H31A,H31B,H31C), C28(H28A,H28B,H28C), C23(H23A,H23B,H23C), C35(H35A,
 H35B,H35C), C26(H26A,H26B,H26C), C27(H27A,H27B,H27C), C32(H32A,H32B,H32C),
 C24(H24A,H24B,H24C)
;
_olex2_submission_special_instructions 'No special instructions were received'

loop_
_space_group_symop_operation_xyz
'x, y, z'
'-x+1/2, y+1/2, -z+1/2'
'-x, -y, -z'
'x-1/2, -y-1/2, z-1/2'

loop_
_atom_site_label
_atom_site_type_symbol
_atom_site_fract_x
_atom_site_fract_y
_atom_site_fract_z
_atom_site_U_iso_or_equiv
_atom_site_adp_type
_atom_site_occupancy
_atom_site_site_symmetry_order
_atom_site_calc_flag
_atom_site_refinement_flags_posn
_atom_site_refinement_flags_adp
_atom_site_refinement_flags_occupancy
_atom_site_disorder_assembly
_atom_site_disorder_group
K1 K 0.45443(3) 0.95576(3) 0.24534(3) 0.02843(12) Uani 1 1 d . . . . .
N3 N 0.62535(11) 0.85789(9) 0.30193(9) 0.0250(3) Uani 1 1 d . . . . .
N1 N 0.52026(10) 0.82045(9) 0.36716(9) 0.0229(3) Uani 1 1 d . . . . .
O2 O 0.31689(10) 0.90034(9) 0.09467(9) 0.0386(3) Uani 1 1 d . . . . .
N2 N 0.60736(10) 0.80618(9) 0.35796(9) 0.0219(3) Uani 1 1 d . . . . .
O1 O 0.25888(10) 0.90559(9) 0.24267(9) 0.0366(3) Uani 1 1 d . . . . .
O4 O 0.58886(9) 1.08785(8) 0.22764(8) 0.0335(3) Uani 1 1 d . . . . .
O3 O 0.38735(10) 1.10403(9) 0.14871(10) 0.0409(4) Uani 1 1 d . . . . .
C4 C 0.49824(12) 0.75591(11) 0.41993(11) 0.0205(4) Uani 1 1 d . . . . .
C5 C 0.48529(12) 0.66838(11) 0.39372(11) 0.0225(4) Uani 1 1 d . . . . .
C9 C 0.48237(12) 0.78205(11) 0.49694(11) 0.0222(4) Uani 1 1 d . . . . .
C13 C 0.49326(14) 0.87649(11) 0.52415(12) 0.0278(4) Uani 1 1 d . . . . .
H13 H 0.486983 0.912052 0.471633 0.033 Uiso 1 1 calc R . . . .
C8 C 0.46045(13) 0.71935(11) 0.54917(12) 0.0259(4) Uani 1 1 d . . . . .
H8 H 0.450720 0.736385 0.601600 0.031 Uiso 1 1 calc R . . . .
C7 C 0.45257(13) 0.63282(12) 0.52617(12) 0.0284(4) Uani 1 1 d . . . . .
H7 H 0.439349 0.590520 0.563239 0.034 Uiso 1 1 calc R . . . .
C10 C 0.49225(14) 0.63923(12) 0.30683(12) 0.0280(4) Uani 1 1 d . . . . .
H10 H 0.485156 0.692225 0.270122 0.034 Uiso 1 1 calc R . . . .
C16 C 0.72230(13) 0.85035(11) 0.29692(12) 0.0245(4) Uani 1 1 d . . . . .
C6 C 0.46407(13) 0.60816(11) 0.44884(12) 0.0259(4) Uani 1 1 d . . . . .
H6 H 0.457332 0.548659 0.432834 0.031 Uiso 1 1 calc R . . . .
C20 C 0.89611(15) 0.88248(13) 0.34763(15) 0.0380(5) Uani 1 1 d . . . . .
H20 H 0.953764 0.899391 0.392646 0.046 Uiso 1 1 calc R . . . .
C21 C 0.80680(13) 0.87558(11) 0.36441(12) 0.0282(4) Uani 1 1 d . . . . .
C34 C 0.54982(15) 1.14419(13) 0.15715(12) 0.0344(5) Uani 1 1 d . . . . .
H34A H 0.542932 1.113112 0.102679 0.041 Uiso 1 1 calc R . . . .
H34B H 0.594962 1.193989 0.161440 0.041 Uiso 1 1 calc R . . . .
C30 C 0.22264(16) 0.87182(15) 0.09512(14) 0.0452(5) Uani 1 1 d . . . . .
H30A H 0.197654 0.825890 0.051323 0.054 Uiso 1 1 calc R . . . .
H30B H 0.175290 0.920792 0.081048 0.054 Uiso 1 1 calc R . . . .
C17 C 0.73028(14) 0.82811(12) 0.21584(12) 0.0306(4) Uani 1 1 d . . . . .
C25 C 0.80138(15) 0.89639(13) 0.45333(13) 0.0347(5) Uani 1 1 d . . . . .
H25 H 0.730148 0.906732 0.446591 0.042 Uiso 1 1 calc R . . . .
C15 C 0.41349(16) 0.90708(13) 0.56127(13) 0.0373(5) Uani 1 1 d . . . . .
H15A H 0.348209 0.892052 0.521445 0.056 Uiso 1 1 calc GR . . . .
H15B H 0.418129 0.970135 0.569372 0.056 Uiso 1 1 calc GR . . . .
H15C H 0.422926 0.878690 0.616830 0.056 Uiso 1 1 calc GR . . . .
C11 C 0.59169(15) 0.59936(14) 0.31496(14) 0.0408(5) Uani 1 1 d . . . . .
H11A H 0.644144 0.641215 0.341835 0.061 Uiso 1 1 calc GR . . . .
H11B H 0.594205 0.584026 0.257659 0.061 Uiso 1 1 calc GR . . . .
H11C H 0.601123 0.547019 0.350638 0.061 Uiso 1 1 calc GR . . . .
C18 C 0.82066(17) 0.83743(13) 0.20238(14) 0.0408(5) Uani 1 1 d . . . . .
H18 H 0.826068 0.824331 0.147413 0.049 Uiso 1 1 calc R . . . .
C22 C 0.63948(16) 0.79713(13) 0.14423(12) 0.0376(5) Uani 1 1 d . . . . .
H22 H 0.594609 0.768446 0.172072 0.045 Uiso 1 1 calc R . . . .
C33 C 0.45144(15) 1.17573(13) 0.15770(14) 0.0371(5) Uani 1 1 d . . . . .
H33A H 0.458261 1.206293 0.212428 0.044 Uiso 1 1 calc R . . . .
H33B H 0.423985 1.216988 0.109706 0.044 Uiso 1 1 calc R . . . .
C19 C 0.90278(16) 0.86531(14) 0.26706(16) 0.0447(6) Uani 1 1 d . . . . .
H19 H 0.963868 0.872709 0.256310 0.054 Uiso 1 1 calc R . . . .
C29 C 0.23192(16) 0.83721(14) 0.18242(14) 0.0440(5) Uani 1 1 d . . . . .
H29A H 0.168194 0.811867 0.182433 0.053 Uiso 1 1 calc R . . . .
H29B H 0.282771 0.791053 0.198168 0.053 Uiso 1 1 calc R . . . .
C14 C 0.59604(16) 0.89307(14) 0.58792(15) 0.0426(5) Uani 1 1 d . . . . .
H14A H 0.603985 0.860022 0.640789 0.064 Uiso 1 1 calc GR . . . .
H14B H 0.603829 0.955123 0.601498 0.064 Uiso 1 1 calc GR . . . .
H14C H 0.646253 0.874699 0.562373 0.064 Uiso 1 1 calc GR . . . .
C12 C 0.40942(17) 0.57653(15) 0.25955(14) 0.0457(6) Uani 1 1 d . . . . .
H12A H 0.415253 0.562411 0.203068 0.068 Uiso 1 1 calc GR . . . .
H12B H 0.345193 0.603831 0.251978 0.068 Uiso 1 1 calc GR . . . .
H12C H 0.414828 0.523230 0.293382 0.068 Uiso 1 1 calc GR . . . .
C31 C 0.31283(19) 0.93642(16) 0.01408(14) 0.0513(6) Uani 1 1 d . . . . .
H31A H 0.294377 0.891198 -0.030233 0.077 Uiso 1 1 calc GR . . . .
H31B H 0.377767 0.960002 0.017622 0.077 Uiso 1 1 calc GR . . . .
H31C H 0.263544 0.983002 -0.000881 0.077 Uiso 1 1 calc GR . . . .
C28 C 0.25337(17) 0.88114(15) 0.32402(15) 0.0464(6) Uani 1 1 d . . . . .
H28A H 0.186080 0.861806 0.317961 0.070 Uiso 1 1 calc GR . . . .
H28B H 0.270275 0.930946 0.363185 0.070 Uiso 1 1 calc GR . . . .
H28C H 0.299909 0.833698 0.347392 0.070 Uiso 1 1 calc GR . . . .
C23 C 0.58334(18) 0.87237(15) 0.09162(14) 0.0477(6) Uani 1 1 d . . . . .
H23A H 0.569290 0.915538 0.130078 0.072 Uiso 1 1 calc GR . . . .
H23B H 0.521067 0.851282 0.051115 0.072 Uiso 1 1 calc GR . . . .
H23C H 0.623301 0.899026 0.059597 0.072 Uiso 1 1 calc GR . . . .
C35 C 0.68930(15) 1.06863(14) 0.23984(15) 0.0427(5) Uani 1 1 d . . . . .
H35A H 0.694641 1.036217 0.190063 0.064 Uiso 1 1 calc GR . . . .
H35B H 0.715973 1.033563 0.291998 0.064 Uiso 1 1 calc GR . . . .
H35C H 0.726861 1.122813 0.245898 0.064 Uiso 1 1 calc GR . . . .
C26 C 0.8567(2) 0.97774(15) 0.49291(16) 0.0577(7) Uani 1 1 d . . . . .
H26A H 0.840353 0.992870 0.544860 0.087 Uiso 1 1 calc GR . . . .
H26B H 0.837607 1.025528 0.451432 0.087 Uiso 1 1 calc GR . . . .
H26C H 0.927963 0.967519 0.508064 0.087 Uiso 1 1 calc GR . . . .
C27 C 0.8338(2) 0.82009(16) 0.51270(16) 0.0641(7) Uani 1 1 d . . . . .
H27A H 0.796463 0.768476 0.485874 0.096 Uiso 1 1 calc GR . . . .
H27B H 0.821564 0.832177 0.567129 0.096 Uiso 1 1 calc GR . . . .
H27C H 0.904533 0.809821 0.523820 0.096 Uiso 1 1 calc GR . . . .
C32 C 0.28947(16) 1.12908(16) 0.14087(17) 0.0521(6) Uani 1 1 d . . . . .
H32A H 0.289664 1.163484 0.191219 0.078 Uiso 1 1 calc GR . . . .
H32B H 0.248702 1.077173 0.137347 0.078 Uiso 1 1 calc GR . . . .
H32C H 0.262285 1.163934 0.088625 0.078 Uiso 1 1 calc GR . . . .
C24 C 0.6630(2) 0.73036(17) 0.08430(16) 0.0700(8) Uani 1 1 d . . . . .
H24A H 0.699540 0.758577 0.050168 0.105 Uiso 1 1 calc GR . . . .
H24B H 0.601238 0.706180 0.045716 0.105 Uiso 1 1 calc GR . . . .
H24C H 0.703223 0.683589 0.118682 0.105 Uiso 1 1 calc GR . . . .

loop_
_atom_site_aniso_label
_atom_site_aniso_U_11
_atom_site_aniso_U_22
_atom_site_aniso_U_33
_atom_site_aniso_U_23
_atom_site_aniso_U_13
_atom_site_aniso_U_12
K1 0.0246(2) 0.0297(2) 0.0304(2) 0.00685(17) 0.00783(17) -0.00003(17)
N3 0.0245(8) 0.0289(8) 0.0242(8) 0.0051(6) 0.0112(7) 0.0007(6)
N1 0.0228(8) 0.0258(8) 0.0240(8) 0.0045(6) 0.0131(6) 0.0009(6)
O2 0.0328(8) 0.0465(8) 0.0322(8) 0.0016(6) 0.0043(6) -0.0031(6)
N2 0.0252(8) 0.0215(7) 0.0211(8) -0.0014(6) 0.0101(6) -0.0044(6)
O1 0.0349(8) 0.0339(8) 0.0412(8) -0.0019(6) 0.0126(7) -0.0053(6)
O4 0.0305(7) 0.0366(7) 0.0333(8) 0.0103(6) 0.0101(6) 0.0027(6)
O3 0.0294(8) 0.0338(8) 0.0548(10) 0.0039(7) 0.0066(7) 0.0002(6)
C4 0.0154(8) 0.0247(9) 0.0214(9) 0.0053(7) 0.0060(7) 0.0015(7)
C5 0.0178(8) 0.0254(9) 0.0238(9) 0.0018(7) 0.0062(7) 0.0005(7)
C9 0.0190(9) 0.0253(9) 0.0224(9) 0.0043(7) 0.0069(7) 0.0019(7)
C13 0.0371(11) 0.0248(9) 0.0250(10) 0.0005(7) 0.0151(9) -0.0002(8)
C8 0.0264(10) 0.0310(10) 0.0233(9) 0.0039(8) 0.0121(8) 0.0001(8)
C7 0.0275(10) 0.0293(10) 0.0309(10) 0.0105(8) 0.0130(8) -0.0017(8)
C10 0.0331(10) 0.0265(9) 0.0264(10) -0.0016(8) 0.0123(8) -0.0038(8)
C16 0.0258(10) 0.0204(9) 0.0319(10) 0.0048(7) 0.0157(8) 0.0022(7)
C6 0.0251(10) 0.0217(9) 0.0307(10) 0.0026(8) 0.0083(8) -0.0019(7)
C20 0.0245(10) 0.0312(11) 0.0597(14) 0.0073(10) 0.0154(10) 0.0003(8)
C21 0.0253(10) 0.0227(9) 0.0385(11) 0.0006(8) 0.0129(9) -0.0004(8)
C34 0.0400(12) 0.0358(11) 0.0285(11) 0.0076(9) 0.0127(9) 0.0005(9)
C30 0.0343(12) 0.0501(13) 0.0443(13) -0.0106(11) 0.0029(10) -0.0081(10)
C17 0.0390(11) 0.0255(9) 0.0333(11) 0.0072(8) 0.0200(9) 0.0092(8)
C25 0.0279(10) 0.0395(11) 0.0354(11) -0.0054(9) 0.0081(9) -0.0040(9)
C15 0.0469(13) 0.0344(11) 0.0365(12) -0.0019(9) 0.0215(10) 0.0058(9)
C11 0.0386(12) 0.0434(12) 0.0451(13) -0.0083(10) 0.0200(10) 0.0003(10)
C18 0.0481(13) 0.0425(12) 0.0443(13) 0.0126(10) 0.0321(12) 0.0137(10)
C22 0.0528(13) 0.0361(11) 0.0264(11) 0.0009(9) 0.0160(10) 0.0031(10)
C33 0.0399(12) 0.0305(11) 0.0385(12) 0.0085(9) 0.0092(10) 0.0016(9)
C19 0.0369(13) 0.0430(12) 0.0687(16) 0.0187(11) 0.0373(13) 0.0117(10)
C29 0.0383(12) 0.0375(12) 0.0550(14) -0.0057(10) 0.0132(11) -0.0115(10)
C14 0.0419(13) 0.0344(11) 0.0500(14) -0.0069(10) 0.0124(11) -0.0080(10)
C12 0.0446(13) 0.0566(14) 0.0360(12) -0.0141(10) 0.0131(10) -0.0150(11)
C31 0.0574(15) 0.0578(15) 0.0349(13) 0.0052(11) 0.0094(11) 0.0021(12)
C28 0.0414(13) 0.0516(14) 0.0486(14) 0.0023(11) 0.0178(11) -0.0081(11)
C23 0.0523(14) 0.0504(14) 0.0359(12) 0.0014(10) 0.0078(11) 0.0110(11)
C35 0.0300(11) 0.0398(12) 0.0543(14) 0.0016(10) 0.0078(10) -0.0013(9)
C26 0.0743(18) 0.0440(14) 0.0501(15) -0.0095(11) 0.0129(13) -0.0097(13)
C27 0.096(2) 0.0507(15) 0.0505(16) 0.0087(12) 0.0312(15) 0.0094(15)
C32 0.0299(12) 0.0497(14) 0.0706(17) 0.0070(12) 0.0073(11) 0.0041(10)
C24 0.108(2) 0.0541(15) 0.0389(14) -0.0093(12) 0.0102(15) 0.0281(15)

loop_
_atom_type_symbol
_atom_type_description
_atom_type_scat_dispersion_real
_atom_type_scat_dispersion_imag
_atom_type_scat_source
C C 0.0033 0.0016 'International Tables Vol C Tables 4.2.6.8 and 6.1.1.4'
H H 0.0000 0.0000 'International Tables Vol C Tables 4.2.6.8 and 6.1.1.4'
K K 0.2009 0.2494 'International Tables Vol C Tables 4.2.6.8 and 6.1.1.4'
N N 0.0061 0.0033 'International Tables Vol C Tables 4.2.6.8 and 6.1.1.4'
O O 0.0106 0.0060 'International Tables Vol C Tables 4.2.6.8 and 6.1.1.4'

loop_
_geom_angle_atom_site_label_1
_geom_angle_atom_site_label_2
_geom_angle_atom_site_label_3
_geom_angle
_geom_angle_site_symmetry_1
_geom_angle_site_symmetry_3
_geom_angle_publ_flag
N3 K1 N1 45.81(4) . . ?
N3 K1 N2 22.61(4) . . ?
N3 K1 O1 127.26(4) . . ?
N3 K1 O4 82.75(4) . . ?
N3 K1 O3 138.47(4) . . ?
N1 K1 N2 23.20(4) . . ?
N1 K1 O1 85.15(4) . . ?
N1 K1 O4 120.67(4) . . ?
O2 K1 N3 115.61(5) . . ?
O2 K1 N1 112.66(4) . . ?
O2 K1 N2 116.08(4) . . ?
O2 K1 O1 59.56(4) . . ?
O2 K1 O4 115.91(4) . . ?
O2 K1 O3 74.07(4) . . ?
O1 K1 N2 106.59(4) . . ?
O4 K1 N2 101.93(4) . . ?
O4 K1 O1 149.60(4) . . ?
O3 K1 N1 170.59(4) . . ?
O3 K1 N2 160.20(4) . . ?
O3 K1 O1 93.20(4) . . ?
O3 K1 O4 58.59(4) . . ?
N2 N3 K1 102.66(10) . . ?
N2 N3 C16 113.99(14) . . ?
C16 N3 K1 143.04(11) . . ?
N2 N1 K1 98.94(9) . . ?
N2 N1 C4 110.70(13) . . ?
C4 N1 K1 149.14(10) . . ?
C30 O2 K1 119.86(12) . . ?
C31 O2 K1 121.30(13) . . ?
C31 O2 C30 111.68(17) . . ?
N3 N2 K1 54.74(8) . . ?
N3 N2 N1 112.58(14) . . ?
N1 N2 K1 57.85(8) . . ?
C29 O1 K1 104.93(11) . . ?
C29 O1 C28 112.13(16) . . ?
C28 O1 K1 113.73(12) . . ?
C34 O4 K1 114.60(11) . . ?
C34 O4 C35 111.28(15) . . ?
C35 O4 K1 121.12(11) . . ?
C33 O3 K1 119.41(11) . . ?
C33 O3 C32 112.60(16) . . ?
C32 O3 K1 115.34(12) . . ?
C5 C4 N1 121.22(15) . . ?
C5 C4 C9 120.21(15) . . ?
C9 C4 N1 118.41(15) . . ?
C4 C5 C10 121.64(15) . . ?
C6 C5 C4 118.29(16) . . ?
C6 C5 C10 120.06(15) . . ?
C4 C9 C13 120.46(15) . . ?
C8 C9 C4 118.97(16) . . ?
C8 C9 C13 120.52(15) . . ?
C9 C13 C15 113.22(15) . . ?
C9 C13 C14 110.37(15) . . ?
C15 C13 C14 110.58(16) . . ?
C7 C8 C9 121.16(16) . . ?
C8 C7 C6 119.52(16) . . ?
C5 C10 C12 112.83(15) . . ?
C11 C10 C5 112.06(16) . . ?
C11 C10 C12 109.85(17) . . ?
C21 C16 N3 122.70(15) . . ?
C21 C16 C17 120.07(16) . . ?
C17 C16 N3 116.60(16) . . ?
C7 C6 C5 121.67(16) . . ?
C19 C20 C21 121.4(2) . . ?
C16 C21 C25 121.33(16) . . ?
C20 C21 C16 118.41(18) . . ?
C20 C21 C25 120.25(18) . . ?
O4 C34 C33 108.86(15) . . ?
O2 C30 C29 108.74(17) . . ?
C16 C17 C22 119.85(16) . . ?
C18 C17 C16 118.93(19) . . ?
C18 C17 C22 121.19(18) . . ?
C26 C25 C21 114.04(17) . . ?
C27 C25 C21 110.92(17) . . ?
C27 C25 C26 111.1(2) . . ?
C19 C18 C17 121.24(19) . . ?
C17 C22 C24 113.48(19) . . ?
C23 C22 C17 111.44(17) . . ?
C23 C22 C24 109.50(18) . . ?
O3 C33 C34 108.98(16) . . ?
C18 C19 C20 119.74(19) . . ?
O1 C29 C30 108.97(17) . . ?

loop_
_geom_bond_atom_site_label_1
_geom_bond_atom_site_label_2
_geom_bond_distance
_geom_bond_site_symmetry_2
_geom_bond_publ_flag
K1 N3 2.7650(15) . ?
K1 N1 2.8320(14) . ?
K1 O2 2.7553(14) . ?
K1 N2 3.3041(15) . ?
K1 O1 2.8833(14) . ?
K1 O4 2.8747(13) . ?
K1 O3 2.7709(14) . ?
N3 N2 1.3017(19) . ?
N3 C16 1.417(2) . ?
N1 N2 1.3177(19) . ?
N1 C4 1.417(2) . ?
O2 C30 1.418(2) . ?
O2 C31 1.417(2) . ?
O1 C29 1.411(2) . ?
O1 C28 1.412(2) . ?
O4 C34 1.410(2) . ?
O4 C35 1.414(2) . ?
O3 C33 1.412(2) . ?
O3 C32 1.415(2) . ?
C4 C5 1.410(2) . ?
C4 C9 1.410(2) . ?
C5 C10 1.526(2) . ?
C5 C6 1.394(2) . ?
C9 C13 1.515(2) . ?
C9 C8 1.391(2) . ?
C13 C15 1.527(3) . ?
C13 C14 1.527(3) . ?
C8 C7 1.380(3) . ?
C7 C6 1.382(3) . ?
C10 C11 1.513(3) . ?
C10 C12 1.532(3) . ?
C16 C21 1.407(3) . ?
C16 C17 1.411(3) . ?
C20 C21 1.391(3) . ?
C20 C19 1.379(3) . ?
C21 C25 1.518(3) . ?
C34 C33 1.489(3) . ?
C30 C29 1.493(3) . ?
C17 C18 1.384(3) . ?
C17 C22 1.522(3) . ?
C25 C26 1.513(3) . ?
C25 C27 1.502(3) . ?
C18 C19 1.375(3) . ?
C22 C23 1.513(3) . ?
C22 C24 1.532(3) . ?
